data_4308247
loop_
_publ_author_name
'Xiang-Ping Li'
'Jian-Yong Zhang'
'Mei Pan'
'Sheng-Run Zheng'
'Yu Liu'
'Cheng-Yong Su'

_publ_section_title
;
Zero to Three Dimensional Increase of Silver(I) Coordination Assemblies
Controlled by Deprotonation of 1,3,5-Tri(2-benzimidazolyl)benzene and
Aggregation of Multinuclear Building Units
;
_journal_name_full 'Inorganic Chemistry'
_journal_page_first 4617
_journal_page_last 4625
_journal_paper_doi 10.1021/ic070309k
_journal_volume 46
_journal_year 2007
_chemical_formula_sum 'C110 H66 Ag9 N27'
_chemical_formula_weight 2736.73
_chemical_name_systematic
; 
 ? 
;
_space_group_IT_number 60
_symmetry_cell_setting orthorhombic
_symmetry_space_group_name_Hall '-P 2n 2ab'
_symmetry_space_group_name_H-M 'P b c n'
_atom_sites_solution_hydrogens geom
_atom_sites_solution_primary direct
_atom_sites_solution_secondary difmap
_audit_creation_method SHELXL-97
_cell_angle_alpha 90.00
_cell_angle_beta 90.00
_cell_angle_gamma 90.00
_cell_formula_units_Z 4
_cell_length_a 15.153(9)
_cell_length_b 25.681(14)
_cell_length_c 24.530(14)
_cell_measurement_temperature 293(2)
_cell_volume 9546(9)
_computing_structure_refinement 'SHELXL-97 (Sheldrick, 1997)'
_computing_structure_solution 'SHELXS-97 (Sheldrick, 1990)'
_diffrn_ambient_temperature 293(2)
_diffrn_measured_fraction_theta_full 0.997
_diffrn_measured_fraction_theta_max 0.997
_diffrn_measurement_device_type 'Bruker APEX'
_diffrn_measurement_method '\w scan'
_diffrn_radiation_monochromator graphite
_diffrn_radiation_source 'fine-focus sealed tube'
_diffrn_radiation_type MoK\a
_diffrn_radiation_wavelength 0.71073
_diffrn_reflns_av_R_equivalents 0.2165
_diffrn_reflns_av_sigmaI/netI 0.1784
_diffrn_reflns_limit_h_max 15
_diffrn_reflns_limit_h_min -18
_diffrn_reflns_limit_k_max 31
_diffrn_reflns_limit_k_min -30
_diffrn_reflns_limit_l_max 29
_diffrn_reflns_limit_l_min -30
_diffrn_reflns_number 55240
_diffrn_reflns_theta_full 26.00
_diffrn_reflns_theta_max 26.00
_diffrn_reflns_theta_min 1.77
_exptl_absorpt_coefficient_mu 1.872
_exptl_absorpt_correction_T_max 0.7538
_exptl_absorpt_correction_T_min 0.6222
_exptl_absorpt_correction_type multi-scan
_exptl_absorpt_process_details 'Bruker SADABS'
_exptl_crystal_colour Colorless
_exptl_crystal_density_diffrn 1.904
_exptl_crystal_density_method 'not measured'
_exptl_crystal_description Block
_exptl_crystal_F_000 5352
_exptl_crystal_size_max 0.28
_exptl_crystal_size_mid 0.22
_exptl_crystal_size_min 0.16
_refine_diff_density_max 1.530
_refine_diff_density_min -0.996
_refine_diff_density_rms 0.155
_refine_ls_extinction_method none
_refine_ls_goodness_of_fit_ref 1.005
_refine_ls_hydrogen_treatment geom
_refine_ls_matrix_type full
_refine_ls_number_parameters 661
_refine_ls_number_reflns 9371
_refine_ls_number_restraints 0
_refine_ls_restrained_S_all 1.005
_refine_ls_R_factor_all 0.1758
_refine_ls_R_factor_gt 0.0864
_refine_ls_shift/su_max 0.005
_refine_ls_shift/su_mean 0.001
_refine_ls_structure_factor_coef Fsqd
_refine_ls_weighting_details 'calc w=1/[\s^2^(Fo^2^)+(0.0304P)^2^+0.0000P] where P=(Fo^2^+2Fc^2^)/3'
_refine_ls_weighting_scheme calc
_refine_ls_wR_factor_gt 0.1355
_refine_ls_wR_factor_ref 0.1614
_reflns_number_gt 4482
_reflns_number_total 9371
_reflns_threshold_expression >2sigma(I)
_cod_data_source_file ic070309k-file003_3.cif
_cod_data_source_block 3
_cod_depositor_comments
;
The following automatic conversions were performed:
'_symmetry_cell_setting' value 'Orthorhombic' changed to 'orthorhombic'
according to '/home/saulius/struct/CIF-dictionaries/cif_core.dic'
dictionary named 'cif_core.dic' version 2.4.1 from
2010-06-29.

'_exptl_absorpt_correction_type' value 'Multi-scan' changed
to 'multi-scan' according to
'/home/saulius/struct/CIF-dictionaries/cif_core.dic' dictionary named
'cif_core.dic' version 2.4.1 from 2010-06-29.

Automatic conversion script
Id: cif_fix_enum 1527 2010-12-29 10:47:43Z saulius 
;
_cod_original_cell_volume 9545(9)
_cod_database_code 4308247

loop_
_symmetry_equiv_pos_as_xyz
'x, y, z'
'-x+1/2, -y+1/2, z+1/2'
'-x, y, -z+1/2'
'x+1/2, -y+1/2, -z'
'-x, -y, -z'
'x-1/2, y-1/2, -z-1/2'
'x, -y, z-1/2'
'-x-1/2, y-1/2, z'

loop_
_atom_site_label
_atom_site_type_symbol
_atom_site_fract_x
_atom_site_fract_y
_atom_site_fract_z
_atom_site_U_iso_or_equiv
_atom_site_adp_type
_atom_site_occupancy
_atom_site_symmetry_multiplicity
_atom_site_calc_flag
_atom_site_refinement_flags
_atom_site_disorder_assembly
_atom_site_disorder_group
Ag1 Ag -0.28083(7) -0.13041(4) 0.16546(4) 0.0485(3) Uani 1 1 d . . .
Ag2 Ag -0.20532(7) 0.10582(4) 0.09364(4) 0.0462(3) Uani 1 1 d . . .
Ag3 Ag 0.07976(7) -0.05407(4) 0.13398(4) 0.0511(3) Uani 1 1 d . . .
Ag4 Ag -0.5000 0.14991(6) 0.2500 0.0480(4) Uani 1 2 d S . .
Ag5 Ag 0.0000 0.17054(6) 0.2500 0.0553(4) Uani 1 2 d S . .
Ag6 Ag -0.5000 0.0000 0.0000 0.0489(4) Uani 1 2 d S . .
C1 C -0.1602(8) -0.0935(5) 0.2593(5) 0.039(3) Uani 1 1 d . . .
C2 C -0.1560(8) -0.1588(5) 0.3151(5) 0.039(3) Uani 1 1 d . . .
C3 C -0.1447(9) -0.1938(6) 0.3587(5) 0.057(4) Uani 1 1 d . . .
H3A H -0.1217 -0.1827 0.3918 0.068 Uiso 1 1 calc R . .
C4 C -0.1682(10) -0.2436(6) 0.3508(7) 0.069(5) Uani 1 1 d . . .
H4A H -0.1632 -0.2670 0.3796 0.083 Uiso 1 1 calc R . .
C5 C -0.1995(10) -0.2611(6) 0.3015(7) 0.065(4) Uani 1 1 d . . .
H5A H -0.2131 -0.2962 0.2970 0.077 Uiso 1 1 calc R . .
C6 C -0.2109(8) -0.2274(5) 0.2586(6) 0.048(3) Uani 1 1 d . . .
H6A H -0.2338 -0.2388 0.2255 0.058 Uiso 1 1 calc R . .
C7 C -0.1875(7) -0.1764(5) 0.2662(5) 0.039(3) Uani 1 1 d . . .
C8 C -0.1482(9) -0.0409(5) 0.2374(5) 0.043(3) Uani 1 1 d . . .
C9 C -0.1143(7) -0.0307(5) 0.1860(5) 0.042(3) Uani 1 1 d . . .
H9A H -0.1048 -0.0585 0.1624 0.051 Uiso 1 1 calc R . .
C10 C -0.0939(8) 0.0192(5) 0.1685(5) 0.040(3) Uani 1 1 d . . .
C11 C -0.1110(8) 0.0605(5) 0.2044(5) 0.037(3) Uani 1 1 d . . .
H11A H -0.0992 0.0944 0.1933 0.044 Uiso 1 1 calc R . .
C12 C -0.1456(8) 0.0520(5) 0.2568(5) 0.038(3) Uani 1 1 d . . .
C13 C -0.1644(7) 0.0009(5) 0.2720(4) 0.035(3) Uani 1 1 d . . .
H13A H -0.1886 -0.0055 0.3062 0.042 Uiso 1 1 calc R . .
C14 C -0.1511(8) 0.0936(5) 0.2983(5) 0.038(3) Uani 1 1 d . . .
C15 C -0.1975(9) 0.1309(5) 0.3742(5) 0.043(3) Uani 1 1 d . . .
C16 C -0.2381(9) 0.1457(5) 0.4226(5) 0.046(4) Uani 1 1 d . . .
H16A H -0.2862 0.1276 0.4366 0.055 Uiso 1 1 calc R . .
C17 C -0.2045(11) 0.1873(6) 0.4480(6) 0.059(4) Uani 1 1 d . . .
H17A H -0.2319 0.1990 0.4796 0.071 Uiso 1 1 calc R . .
C18 C -0.1293(12) 0.2142(7) 0.4291(6) 0.075(5) Uani 1 1 d . . .
H18A H -0.1059 0.2420 0.4487 0.090 Uiso 1 1 calc R . .
C19 C -0.0916(11) 0.1983(6) 0.3811(7) 0.073(5) Uani 1 1 d . . .
H19A H -0.0426 0.2158 0.3677 0.088 Uiso 1 1 calc R . .
C20 C -0.1258(9) 0.1563(5) 0.3524(5) 0.040(3) Uani 1 1 d . . .
C21 C -0.0537(9) 0.0316(5) 0.1146(5) 0.038(3) Uani 1 1 d . . .
C22 C 0.0398(8) 0.0382(5) 0.0502(5) 0.037(3) Uani 1 1 d . . .
C23 C 0.1111(8) 0.0324(6) 0.0150(6) 0.053(4) Uani 1 1 d . . .
H23A H 0.1544 0.0075 0.0218 0.063 Uiso 1 1 calc R . .
C24 C 0.1165(11) 0.0642(7) -0.0300(6) 0.069(5) Uani 1 1 d . . .
H24A H 0.1621 0.0606 -0.0551 0.082 Uiso 1 1 calc R . .
C25 C 0.0517(13) 0.1018(7) -0.0367(6) 0.076(5) Uani 1 1 d . . .
H25A H 0.0567 0.1244 -0.0662 0.091 Uiso 1 1 calc R . .
C26 C -0.0211(11) 0.1078(5) -0.0016(6) 0.058(4) Uani 1 1 d . . .
H26A H -0.0650 0.1323 -0.0082 0.070 Uiso 1 1 calc R . .
C27 C -0.0235(9) 0.0755(5) 0.0428(6) 0.045(4) Uani 1 1 d . . .
C28 C -0.4070(8) -0.0667(5) 0.0957(5) 0.040(3) Uani 1 1 d . . .
C29 C -0.4010(8) -0.1437(5) 0.0618(5) 0.041(3) Uani 1 1 d . . .
C30 C -0.3952(9) -0.1962(6) 0.0527(6) 0.058(4) Uani 1 1 d . . .
H30A H -0.3699 -0.2181 0.0785 0.069 Uiso 1 1 calc R . .
C31 C -0.4285(10) -0.2160(6) 0.0032(7) 0.072(5) Uani 1 1 d . . .
H31A H -0.4260 -0.2516 -0.0038 0.086 Uiso 1 1 calc R . .
C32 C -0.4649(10) -0.1826(7) -0.0349(6) 0.066(5) Uani 1 1 d . . .
H32A H -0.4853 -0.1966 -0.0675 0.079 Uiso 1 1 calc R . .
C33 C -0.4724(8) -0.1296(7) -0.0270(5) 0.059(5) Uani 1 1 d . . .
H33A H -0.4974 -0.1079 -0.0532 0.071 Uiso 1 1 calc R . .
C34 C -0.4392(8) -0.1097(5) 0.0241(5) 0.038(3) Uani 1 1 d . . .
C35 C -0.3971(7) -0.0253(5) 0.1374(5) 0.036(3) Uani 1 1 d . . .
C36 C -0.3898(7) 0.0271(5) 0.1254(4) 0.036(3) Uani 1 1 d . . .
H36A H -0.3915 0.0380 0.0892 0.044 Uiso 1 1 calc R . .
C37 C -0.3797(8) 0.0638(6) 0.1671(5) 0.047(4) Uani 1 1 d . . .
C38 C -0.3770(8) 0.0467(5) 0.2210(5) 0.039(3) Uani 1 1 d . . .
H38A H -0.3685 0.0710 0.2487 0.047 Uiso 1 1 calc R . .
C39 C -0.3864(7) -0.0040(5) 0.2344(5) 0.034(3) Uani 1 1 d . . .
C40 C -0.3999(7) -0.0397(5) 0.1926(5) 0.036(3) Uani 1 1 d . . .
H40A H -0.4110 -0.0743 0.2015 0.043 Uiso 1 1 calc R . .
C41 C -0.3777(8) -0.0214(5) 0.2926(5) 0.035(3) Uani 1 1 d . . .
C42 C -0.3670(9) -0.0738(6) 0.3628(6) 0.048(4) Uani 1 1 d . . .
C43 C -0.3593(8) -0.1157(5) 0.3992(5) 0.047(4) Uani 1 1 d . . .
H43A H -0.3704 -0.1497 0.3882 0.057 Uiso 1 1 calc R . .
C44 C -0.3348(9) -0.1045(6) 0.4514(6) 0.058(4) Uani 1 1 d . . .
H44A H -0.3320 -0.1313 0.4768 0.070 Uiso 1 1 calc R . .
C45 C -0.3136(8) -0.0535(7) 0.4682(5) 0.055(4) Uani 1 1 d . . .
H45A H -0.2951 -0.0476 0.5038 0.066 Uiso 1 1 calc R . .
C46 C -0.3204(8) -0.0114(6) 0.4314(6) 0.055(4) Uani 1 1 d . . .
H46A H -0.3071 0.0224 0.4423 0.067 Uiso 1 1 calc R . .
C47 C -0.3480(8) -0.0222(5) 0.3777(5) 0.040(3) Uani 1 1 d . . .
C48 C -0.3750(9) 0.1186(5) 0.1545(5) 0.041(3) Uani 1 1 d . . .
C49 C -0.3412(8) 0.1918(5) 0.1146(5) 0.039(3) Uani 1 1 d . . .
C50 C -0.3091(8) 0.2328(5) 0.0838(5) 0.041(3) Uani 1 1 d . . .
H50A H -0.2664 0.2274 0.0571 0.049 Uiso 1 1 calc R . .
C51 C -0.3423(9) 0.2825(5) 0.0937(6) 0.055(4) Uani 1 1 d . . .
H51A H -0.3223 0.3104 0.0730 0.066 Uiso 1 1 calc R . .
C52 C -0.4040(8) 0.2909(5) 0.1335(6) 0.049(4) Uani 1 1 d . . .
H52A H -0.4243 0.3246 0.1394 0.059 Uiso 1 1 calc R . .
C53 C -0.4367(8) 0.2512(5) 0.1648(5) 0.042(3) Uani 1 1 d . . .
H53A H -0.4795 0.2573 0.1913 0.050 Uiso 1 1 calc R . .
C54 C -0.4041(8) 0.2025(5) 0.1558(5) 0.041(3) Uani 1 1 d . . .
N1 N -0.1905(6) -0.1342(4) 0.2299(4) 0.037(3) Uani 1 1 d . . .
N2 N -0.1361(7) -0.1067(4) 0.3109(4) 0.040(3) Uani 1 1 d . . .
N3 N -0.2136(7) 0.0904(4) 0.3389(4) 0.041(3) Uani 1 1 d . . .
H3B H -0.2547 0.0674 0.3416 0.049 Uiso 1 1 calc R . .
N4 N -0.0988(6) 0.1327(4) 0.3047(4) 0.041(3) Uani 1 1 d . . .
N5 N -0.0846(7) 0.0721(4) 0.0849(4) 0.043(3) Uani 1 1 d . . .
N6 N 0.0206(6) 0.0100(4) 0.0977(4) 0.033(2) Uani 1 1 d . . .
N7 N -0.3774(6) -0.1144(4) 0.1069(4) 0.040(3) Uani 1 1 d . . .
N8 N -0.4424(7) -0.0599(4) 0.0451(4) 0.044(3) Uani 1 1 d . . .
N9 N -0.3230(6) 0.1393(4) 0.1144(4) 0.038(3) Uani 1 1 d . . .
N10 N -0.4249(7) 0.1561(4) 0.1802(4) 0.043(3) Uani 1 1 d . . .
N11 N -0.3544(6) 0.0110(4) 0.3329(4) 0.034(2) Uani 1 1 d . . .
N12 N -0.3851(7) -0.0718(4) 0.3080(4) 0.046(3) Uani 1 1 d . . .
H12A H -0.3986 -0.0976 0.2873 0.055 Uiso 1 1 calc R . .
N14 N -0.0410(8) 0.3397(5) 0.2615(5) 0.065(4) Uani 1 1 d . . .
N13 N 0.0000 0.2579(6) 0.2500 0.065(5) Uani 1 2 d S . .
C55 C -0.0638(10) 0.2920(7) 0.2671(7) 0.073(5) Uani 1 1 d . . .
H55A H -0.1179 0.2817 0.2814 0.087 Uiso 1 1 calc R . .

loop_
_atom_site_aniso_label
_atom_site_aniso_U_11
_atom_site_aniso_U_22
_atom_site_aniso_U_33
_atom_site_aniso_U_23
_atom_site_aniso_U_13
_atom_site_aniso_U_12
Ag1 0.0672(7) 0.0403(7) 0.0380(6) -0.0018(5) -0.0190(6) 0.0057(5)
Ag2 0.0585(7) 0.0411(6) 0.0389(6) 0.0037(5) 0.0046(5) 0.0109(5)
Ag3 0.0636(7) 0.0510(7) 0.0388(6) 0.0024(6) -0.0098(5) 0.0157(6)
Ag4 0.0691(10) 0.0420(9) 0.0329(8) 0.000 0.0132(8) 0.000
Ag5 0.0628(11) 0.0422(10) 0.0608(11) 0.000 0.0143(9) 0.000
Ag6 0.0640(10) 0.0506(10) 0.0321(8) 0.0020(7) -0.0116(8) 0.0173(8)
C1 0.043(8) 0.045(9) 0.028(8) -0.001(7) -0.001(6) 0.007(6)
C2 0.061(9) 0.018(7) 0.037(8) 0.000(6) -0.008(7) 0.008(6)
C3 0.063(10) 0.077(12) 0.031(8) 0.017(8) -0.014(7) -0.016(9)
C4 0.079(12) 0.047(11) 0.081(14) 0.041(10) 0.004(9) -0.007(9)
C5 0.077(12) 0.043(10) 0.073(12) -0.009(9) -0.005(10) -0.008(8)
C6 0.053(9) 0.039(9) 0.052(9) -0.002(7) 0.005(8) 0.000(7)
C7 0.030(8) 0.046(9) 0.042(9) -0.001(7) -0.006(6) -0.013(6)
C8 0.063(9) 0.038(9) 0.028(8) 0.006(6) 0.005(6) -0.019(7)
C9 0.029(7) 0.058(10) 0.040(8) -0.012(7) -0.010(6) -0.003(6)
C10 0.047(8) 0.030(8) 0.041(8) 0.007(7) 0.003(6) -0.005(6)
C11 0.067(9) 0.018(7) 0.026(7) 0.005(6) 0.007(6) 0.002(6)
C12 0.050(8) 0.027(8) 0.038(8) 0.000(7) 0.005(6) -0.009(6)
C13 0.037(7) 0.048(9) 0.021(7) -0.003(6) 0.005(5) -0.012(6)
C14 0.046(8) 0.030(8) 0.038(8) 0.003(6) -0.003(7) 0.006(6)
C15 0.065(10) 0.033(8) 0.031(8) -0.001(6) -0.006(7) 0.009(7)
C16 0.063(10) 0.040(9) 0.033(8) -0.010(7) 0.007(7) 0.006(7)
C17 0.073(12) 0.063(12) 0.042(9) 0.001(8) 0.005(9) 0.015(9)
C18 0.112(15) 0.067(13) 0.047(11) -0.042(9) -0.020(10) 0.028(11)
C19 0.090(13) 0.041(10) 0.088(14) -0.003(9) 0.001(10) -0.012(9)
C20 0.055(9) 0.024(8) 0.039(9) 0.001(6) -0.001(6) 0.002(6)
C21 0.065(10) 0.023(8) 0.027(7) -0.011(6) -0.012(6) -0.005(6)
C22 0.041(8) 0.045(9) 0.024(7) -0.008(6) 0.001(6) -0.006(6)
C23 0.033(8) 0.075(12) 0.049(10) -0.019(8) 0.001(7) 0.000(7)
C24 0.081(13) 0.076(14) 0.049(11) 0.004(10) -0.007(9) -0.038(10)
C25 0.101(15) 0.082(15) 0.045(10) 0.022(10) -0.005(10) -0.036(11)
C26 0.098(13) 0.043(9) 0.033(8) -0.001(7) 0.005(8) -0.003(8)
C27 0.059(10) 0.033(9) 0.042(9) 0.001(7) -0.008(7) 0.008(7)
C28 0.051(9) 0.044(9) 0.024(7) -0.001(6) -0.005(6) -0.006(7)
C29 0.065(10) 0.028(8) 0.030(7) -0.016(6) -0.010(6) 0.005(6)
C30 0.071(11) 0.037(9) 0.065(11) -0.022(8) -0.012(8) 0.011(7)
C31 0.082(13) 0.054(11) 0.080(13) -0.026(10) -0.008(10) 0.007(9)
C32 0.079(12) 0.068(13) 0.051(10) -0.046(9) -0.012(8) 0.012(9)
C33 0.044(9) 0.101(14) 0.034(8) -0.030(9) -0.014(6) 0.008(8)
C34 0.037(8) 0.052(9) 0.023(7) -0.005(7) 0.002(6) 0.010(6)
C35 0.036(8) 0.037(8) 0.036(8) 0.001(7) -0.008(6) -0.005(6)
C36 0.051(8) 0.049(9) 0.010(6) -0.004(6) -0.002(5) -0.011(6)
C37 0.046(9) 0.060(10) 0.036(8) 0.006(8) 0.008(7) -0.001(7)
C38 0.051(8) 0.034(8) 0.033(8) -0.004(6) -0.007(6) -0.008(6)
C39 0.026(7) 0.041(8) 0.035(8) 0.007(7) -0.003(5) -0.007(6)
C40 0.053(9) 0.025(8) 0.031(8) 0.008(6) -0.001(6) 0.008(6)
C41 0.045(8) 0.028(8) 0.034(8) 0.008(6) -0.001(6) -0.006(6)
C42 0.055(9) 0.052(10) 0.035(8) -0.008(8) -0.009(7) 0.003(7)
C43 0.063(10) 0.040(9) 0.039(9) 0.011(7) -0.010(7) -0.004(7)
C44 0.069(11) 0.055(11) 0.051(10) 0.027(8) 0.004(8) -0.024(8)
C45 0.056(10) 0.085(13) 0.023(8) 0.011(8) 0.000(6) -0.004(8)
C46 0.062(10) 0.056(11) 0.048(9) -0.005(8) -0.005(7) -0.007(7)
C47 0.050(9) 0.045(9) 0.025(8) -0.005(7) 0.006(6) -0.001(6)
C48 0.066(10) 0.032(8) 0.024(7) 0.000(6) -0.016(7) -0.003(7)
C49 0.064(9) 0.029(8) 0.025(7) 0.003(6) 0.001(6) -0.010(7)
C50 0.058(9) 0.020(7) 0.045(9) 0.006(6) 0.017(7) 0.005(6)
C51 0.076(11) 0.029(9) 0.061(10) 0.028(8) 0.008(9) -0.009(7)
C52 0.052(10) 0.049(10) 0.048(9) 0.002(8) -0.003(7) 0.002(7)
C53 0.065(9) 0.020(7) 0.040(8) -0.002(6) 0.019(7) 0.010(6)
C54 0.040(8) 0.052(10) 0.031(8) 0.000(7) -0.006(6) 0.014(7)
N1 0.047(7) 0.028(6) 0.035(6) 0.005(5) -0.010(5) -0.002(5)
N2 0.064(8) 0.038(7) 0.020(6) 0.002(5) -0.005(5) 0.000(6)
N3 0.058(7) 0.037(7) 0.028(6) 0.005(5) 0.005(5) -0.006(5)
N4 0.042(7) 0.039(7) 0.043(7) -0.013(6) -0.001(5) -0.012(5)
N5 0.053(7) 0.045(7) 0.031(6) 0.002(5) 0.004(5) -0.004(5)
N6 0.037(6) 0.025(6) 0.037(6) -0.009(5) -0.002(5) 0.009(4)
N7 0.059(7) 0.031(7) 0.030(6) -0.003(5) -0.021(5) -0.004(5)
N8 0.062(8) 0.040(7) 0.030(6) -0.003(6) -0.003(5) 0.012(6)
N9 0.055(7) 0.044(8) 0.016(5) -0.002(5) 0.002(5) 0.004(5)
N10 0.067(8) 0.026(6) 0.036(7) 0.002(5) 0.016(6) -0.006(5)
N11 0.045(6) 0.036(6) 0.022(6) -0.001(5) -0.006(5) -0.005(5)
N12 0.070(8) 0.047(8) 0.021(6) -0.003(5) -0.004(5) -0.013(6)
N14 0.098(11) 0.044(8) 0.053(9) 0.005(7) 0.030(7) -0.005(6)
N13 0.058(12) 0.033(10) 0.105(15) 0.000 0.020(11) 0.000
C55 0.055(11) 0.068(13) 0.096(14) -0.008(10) 0.010(9) 0.010(9)

loop_
_atom_type_symbol
_atom_type_description
_atom_type_scat_dispersion_real
_atom_type_scat_dispersion_imag
_atom_type_scat_source
C C 0.0033 0.0016 'International Tables Vol C Tables 4.2.6.8 and 6.1.1.4'
H H 0.0000 0.0000 'International Tables Vol C Tables 4.2.6.8 and 6.1.1.4'
N N 0.0061 0.0033 'International Tables Vol C Tables 4.2.6.8 and 6.1.1.4'
Ag Ag -0.8971 1.1015 'International Tables Vol C Tables 4.2.6.8 and 6.1.1.4'

loop_
_geom_angle_atom_site_label_1
_geom_angle_atom_site_label_2
_geom_angle_atom_site_label_3
_geom_angle
_geom_angle_site_symmetry_1
_geom_angle_site_symmetry_3
_geom_angle_publ_flag
N7 Ag1 N1 170.2(4) . . ?
N5 Ag2 N9 171.6(4) . . ?
N6 Ag3 N2 164.9(4) . 3 ?
N10 Ag4 N10 171.2(6) . 3_455 ?
N4 Ag5 N4 128.3(5) 3 . ?
N4 Ag5 N13 115.8(3) 3 . ?
N4 Ag5 N13 115.8(3) . . ?
N8 Ag6 N8 180.0(8) 5_455 . ?
N1 C1 N2 113.3(11) . . ?
N1 C1 C8 124.0(11) . . ?
N2 C1 C8 122.6(11) . . ?
C7 C2 N2 109.5(11) . . ?
C7 C2 C3 119.8(12) . . ?
N2 C2 C3 130.6(12) . . ?
C4 C3 C2 117.9(13) . . ?
C4 C3 H3A 121.0 . . ?
C2 C3 H3A 121.0 . . ?
C3 C4 C5 121.8(14) . . ?
C3 C4 H4A 119.1 . . ?
C5 C4 H4A 119.1 . . ?
C6 C5 C4 120.8(14) . . ?
C6 C5 H5A 119.6 . . ?
C4 C5 H5A 119.6 . . ?
C7 C6 C5 117.8(13) . . ?
C7 C6 H6A 121.1 . . ?
C5 C6 H6A 121.1 . . ?
C2 C7 C6 121.7(13) . . ?
C2 C7 N1 108.3(11) . . ?
C6 C7 N1 130.0(12) . . ?
C9 C8 C13 118.4(12) . . ?
C9 C8 C1 123.7(12) . . ?
C13 C8 C1 117.7(11) . . ?
C8 C9 C10 122.7(13) . . ?
C8 C9 H9A 118.7 . . ?
C10 C9 H9A 118.7 . . ?
C9 C10 C11 117.5(12) . . ?
C9 C10 C21 124.4(12) . . ?
C11 C10 C21 118.1(11) . . ?
C12 C11 C10 121.7(11) . . ?
C12 C11 H11A 119.1 . . ?
C10 C11 H11A 119.1 . . ?
C13 C12 C11 117.8(11) . . ?
C13 C12 C14 119.1(11) . . ?
C11 C12 C14 122.6(11) . . ?
C8 C13 C12 121.9(11) . . ?
C8 C13 H13A 119.1 . . ?
C12 C13 H13A 119.1 . . ?
N4 C14 N3 112.5(11) . . ?
N4 C14 C12 127.7(12) . . ?
N3 C14 C12 119.6(11) . . ?
C20 C15 N3 104.6(11) . . ?
C20 C15 C16 123.5(13) . . ?
N3 C15 C16 131.8(13) . . ?
C17 C16 C15 116.6(14) . . ?
C17 C16 H16A 121.7 . . ?
C15 C16 H16A 121.7 . . ?
C16 C17 C18 123.0(14) . . ?
C16 C17 H17A 118.5 . . ?
C18 C17 H17A 118.5 . . ?
C19 C18 C17 118.2(15) . . ?
C19 C18 H18A 120.9 . . ?
C17 C18 H18A 120.9 . . ?
C18 C19 C20 120.8(15) . . ?
C18 C19 H19A 119.6 . . ?
C20 C19 H19A 119.6 . . ?
C15 C20 N4 110.9(11) . . ?
C15 C20 C19 117.7(13) . . ?
N4 C20 C19 131.4(13) . . ?
N6 C21 N5 116.6(11) . . ?
N6 C21 C10 122.5(11) . . ?
N5 C21 C10 120.0(12) . . ?
C27 C22 C23 122.6(13) . . ?
C27 C22 N6 109.1(11) . . ?
C23 C22 N6 128.4(13) . . ?
C24 C23 C22 118.6(14) . . ?
C24 C23 H23A 120.7 . . ?
C22 C23 H23A 120.7 . . ?
C23 C24 C25 117.9(16) . . ?
C23 C24 H24A 121.0 . . ?
C25 C24 H24A 121.0 . . ?
C24 C25 C26 123.8(15) . . ?
C24 C25 H25A 118.1 . . ?
C26 C25 H25A 118.1 . . ?
C27 C26 C25 116.2(15) . . ?
C27 C26 H26A 121.9 . . ?
C25 C26 H26A 121.9 . . ?
C26 C27 C22 120.7(14) . . ?
C26 C27 N5 130.4(13) . . ?
C22 C27 N5 108.9(12) . . ?
N7 C28 N8 115.9(11) . . ?
N7 C28 C35 118.9(11) . . ?
N8 C28 C35 125.1(12) . . ?
C30 C29 N7 130.4(13) . . ?
C30 C29 C34 122.3(12) . . ?
N7 C29 C34 107.3(11) . . ?
C29 C30 C31 118.3(14) . . ?
C29 C30 H30A 120.9 . . ?
C31 C30 H30A 120.9 . . ?
C32 C31 C30 119.9(15) . . ?
C32 C31 H31A 120.0 . . ?
C30 C31 H31A 120.0 . . ?
C33 C32 C31 123.5(14) . . ?
C33 C32 H32A 118.3 . . ?
C31 C32 H32A 118.3 . . ?
C32 C33 C34 116.2(14) . . ?
C32 C33 H33A 121.9 . . ?
C34 C33 H33A 121.9 . . ?
N8 C34 C29 110.3(11) . . ?
N8 C34 C33 129.8(12) . . ?
C29 C34 C33 119.9(13) . . ?
C36 C35 C40 117.7(12) . . ?
C36 C35 C28 124.0(12) . . ?
C40 C35 C28 118.2(12) . . ?
C35 C36 C37 120.6(12) . . ?
C35 C36 H36A 119.7 . . ?
C37 C36 H36A 119.7 . . ?
C38 C37 C36 119.0(13) . . ?
C38 C37 C48 120.5(12) . . ?
C36 C37 C48 120.5(12) . . ?
C39 C38 C37 122.0(12) . . ?
C39 C38 H38A 119.0 . . ?
C37 C38 H38A 119.0 . . ?
C38 C39 C40 118.2(11) . . ?
C38 C39 C41 120.5(11) . . ?
C40 C39 C41 121.2(11) . . ?
C39 C40 C35 122.2(12) . . ?
C39 C40 H40A 118.9 . . ?
C35 C40 H40A 118.9 . . ?
N11 C41 N12 114.3(11) . . ?
N11 C41 C39 122.6(11) . . ?
N12 C41 C39 122.8(11) . . ?
N12 C42 C43 132.0(13) . . ?
N12 C42 C47 105.1(12) . . ?
C43 C42 C47 122.7(13) . . ?
C44 C43 C42 117.3(13) . . ?
C44 C43 H43A 121.3 . . ?
C42 C43 H43A 121.3 . . ?
C43 C44 C45 122.2(13) . . ?
C43 C44 H44A 118.9 . . ?
C45 C44 H44A 118.9 . . ?
C44 C45 C46 120.5(13) . . ?
C44 C45 H45A 119.7 . . ?
C46 C45 H45A 119.7 . . ?
C47 C46 C45 117.9(14) . . ?
C47 C46 H46A 121.1 . . ?
C45 C46 H46A 121.1 . . ?
N11 C47 C42 110.9(11) . . ?
N11 C47 C46 129.6(13) . . ?
C42 C47 C46 119.3(13) . . ?
N9 C48 N10 112.0(11) . . ?
N9 C48 C37 124.1(12) . . ?
N10 C48 C37 123.9(12) . . ?
N9 C49 C50 132.3(12) . . ?
N9 C49 C54 109.1(11) . . ?
C50 C49 C54 118.6(12) . . ?
C49 C50 C51 118.3(12) . . ?
C49 C50 H50A 120.9 . . ?
C51 C50 H50A 120.9 . . ?
C52 C51 C50 121.1(12) . . ?
C52 C51 H51A 119.5 . . ?
C50 C51 H51A 119.5 . . ?
C51 C52 C53 122.1(13) . . ?
C51 C52 H52A 118.9 . . ?
C53 C52 H52A 118.9 . . ?
C54 C53 C52 117.4(12) . . ?
C54 C53 H53A 121.3 . . ?
C52 C53 H53A 121.3 . . ?
C53 C54 N10 130.2(12) . . ?
C53 C54 C49 122.5(13) . . ?
N10 C54 C49 107.3(11) . . ?
C1 N1 C7 104.3(10) . . ?
C1 N1 Ag1 126.1(8) . . ?
C7 N1 Ag1 122.5(7) . . ?
C1 N2 C2 104.7(10) . . ?
C1 N2 Ag3 123.3(9) . 3 ?
C2 N2 Ag3 132.1(8) . 3 ?
C14 N3 C15 106.8(11) . . ?
C14 N3 H3B 126.6 . . ?
C15 N3 H3B 126.6 . . ?
C14 N4 C20 105.2(11) . . ?
C14 N4 Ag5 132.8(9) . . ?
C20 N4 Ag5 121.1(8) . . ?
C21 N5 C27 102.7(11) . . ?
C21 N5 Ag2 125.5(9) . . ?
C27 N5 Ag2 130.5(9) . . ?
C21 N6 C22 102.7(10) . . ?
C21 N6 Ag3 124.5(8) . . ?
C22 N6 Ag3 132.6(8) . . ?
C28 N7 C29 104.3(10) . . ?
C28 N7 Ag1 123.8(8) . . ?
C29 N7 Ag1 128.6(8) . . ?
C28 N8 C34 102.0(10) . . ?
C28 N8 Ag6 137.9(9) . . ?
C34 N8 Ag6 120.0(8) . . ?
C48 N9 C49 105.2(10) . . ?
C48 N9 Ag2 121.2(9) . . ?
C49 N9 Ag2 126.0(8) . . ?
C54 N10 C48 106.4(10) . . ?
C54 N10 Ag4 123.8(8) . . ?
C48 N10 Ag4 129.0(9) . . ?
C41 N11 C47 102.7(10) . . ?
C41 N12 C42 107.0(11) . . ?
C41 N12 H12A 126.5 . . ?
C42 N12 H12A 126.5 . . ?
C55 N14 N14 106.9(9) . 3 ?
C55 N13 C55 100.5(19) . 3 ?
C55 N13 Ag5 129.8(9) . . ?
C55 N13 Ag5 129.8(9) 3 . ?
N14 C55 N13 112.8(15) . . ?
N14 C55 H55A 123.6 . . ?
N13 C55 H55A 123.6 . . ?

loop_
_geom_bond_atom_site_label_1
_geom_bond_atom_site_label_2
_geom_bond_distance
_geom_bond_site_symmetry_2
_geom_bond_publ_flag
Ag1 N7 2.091(9) . ?
Ag1 N1 2.093(9) . ?
Ag2 N5 2.036(11) . ?
Ag2 N9 2.045(10) . ?
Ag3 N6 2.075(9) . ?
Ag3 N2 2.094(10) 3 ?
Ag4 N10 2.062(10) . ?
Ag4 N10 2.062(10) 3_455 ?
Ag5 N4 2.233(10) 3 ?
Ag5 N4 2.233(10) . ?
Ag5 N13 2.243(16) . ?
Ag6 N8 2.086(10) 5_455 ?
Ag6 N8 2.086(10) . ?
C1 N1 1.351(14) . ?
C1 N2 1.360(14) . ?
C1 C8 1.466(16) . ?
C2 C7 1.367(15) . ?
C2 N2 1.374(14) . ?
C2 C3 1.407(16) . ?
C3 C4 1.343(19) . ?
C3 H3A 0.9300 . ?
C4 C5 1.376(19) . ?
C4 H4A 0.9300 . ?
C5 C6 1.372(18) . ?
C5 H5A 0.9300 . ?
C6 C7 1.371(16) . ?
C6 H6A 0.9300 . ?
C7 N1 1.402(15) . ?
C8 C9 1.384(15) . ?
C8 C13 1.389(16) . ?
C9 C10 1.386(16) . ?
C9 H9A 0.9300 . ?
C10 C11 1.405(16) . ?
C10 C21 1.490(16) . ?
C11 C12 1.406(15) . ?
C11 H11A 0.9300 . ?
C12 C13 1.395(15) . ?
C12 C14 1.477(16) . ?
C13 H13A 0.9300 . ?
C14 N4 1.288(14) . ?
C14 N3 1.375(14) . ?
C15 C20 1.376(17) . ?
C15 N3 1.376(14) . ?
C15 C16 1.390(16) . ?
C16 C17 1.339(18) . ?
C16 H16A 0.9300 . ?
C17 C18 1.41(2) . ?
C17 H17A 0.9300 . ?
C18 C19 1.370(19) . ?
C18 H18A 0.9300 . ?
C19 C20 1.389(18) . ?
C19 H19A 0.9300 . ?
C20 N4 1.380(15) . ?
C21 N6 1.322(14) . ?
C21 N5 1.353(15) . ?
C22 C27 1.368(16) . ?
C22 C23 1.390(16) . ?
C22 N6 1.403(14) . ?
C23 C24 1.376(19) . ?
C23 H23A 0.9300 . ?
C24 C25 1.39(2) . ?
C24 H24A 0.9300 . ?
C25 C26 1.41(2) . ?
C25 H25A 0.9300 . ?
C26 C27 1.369(17) . ?
C26 H26A 0.9300 . ?
C27 N5 1.390(15) . ?
C28 N7 1.335(14) . ?
C28 N8 1.364(14) . ?
C28 C35 1.482(16) . ?
C29 C30 1.368(16) . ?
C29 N7 1.385(14) . ?
C29 C34 1.397(16) . ?
C30 C31 1.410(18) . ?
C30 H30A 0.9300 . ?
C31 C32 1.38(2) . ?
C31 H31A 0.9300 . ?
C32 C33 1.379(19) . ?
C32 H32A 0.9300 . ?
C33 C34 1.445(16) . ?
C33 H33A 0.9300 . ?
C34 N8 1.381(15) . ?
C35 C36 1.381(16) . ?
C35 C40 1.405(15) . ?
C36 C37 1.400(16) . ?
C36 H36A 0.9300 . ?
C37 C38 1.396(16) . ?
C37 C48 1.442(17) . ?
C38 C39 1.352(15) . ?
C38 H38A 0.9300 . ?
C39 C40 1.389(15) . ?
C39 C41 1.502(15) . ?
C40 H40A 0.9300 . ?
C41 N11 1.339(14) . ?
C41 N12 1.351(14) . ?
C42 N12 1.373(15) . ?
C42 C43 1.402(17) . ?
C42 C47 1.405(17) . ?
C43 C44 1.365(17) . ?
C43 H43A 0.9300 . ?
C44 C45 1.408(19) . ?
C44 H44A 0.9300 . ?
C45 C46 1.414(18) . ?
C45 H45A 0.9300 . ?
C46 C47 1.411(16) . ?
C46 H46A 0.9300 . ?
C47 N11 1.395(14) . ?
C48 N9 1.369(15) . ?
C48 N10 1.376(15) . ?
C49 N9 1.375(15) . ?
C49 C50 1.386(15) . ?
C49 C54 1.418(16) . ?
C50 C51 1.393(16) . ?
C50 H50A 0.9300 . ?
C51 C52 1.367(17) . ?
C51 H51A 0.9300 . ?
C52 C53 1.369(17) . ?
C52 H52A 0.9300 . ?
C53 C54 1.363(16) . ?
C53 H53A 0.9300 . ?
C54 N10 1.370(15) . ?
N2 Ag3 2.094(10) 3 ?
N3 H3B 0.8600 . ?
N12 H12A 0.8600 . ?
N14 C55 1.279(18) . ?
N14 N14 1.36(2) 3 ?
N13 C55 1.371(16) . ?
N13 C55 1.371(17) 3 ?
C55 H55A 0.9300 . ?

loop_
_geom_hbond_atom_site_label_D
_geom_hbond_atom_site_label_H
_geom_hbond_atom_site_label_A
_geom_hbond_distance_DH
_geom_hbond_distance_HA
_geom_hbond_distance_DA
_geom_hbond_angle_DHA
_geom_hbond_site_symmetry_A
N3 H3B N11 0.86 2.10 2.954(14) 169.6 .
N12 H12A N14 0.86 1.96 2.780(16) 159.6 8
